data_7055328
loop_
_publ_author_name
'Zhu, Qian-Jiang'
'Zhao, Wen-Xuan'
'Wang, Chuan-Zeng'
'Zhang, Ying'
'Zhang, Yun-Qian'
'Xue, Sai-Feng'
'Tao, Zhu'
'Clegg, Jack Kay'
'Lindoy, Lenard F.'
'Wei, Gang'

_publ_section_title
;
 Adducts of Aqua Complexes of Ln3+ with
 hexanohydroxyhexanomethylcucurbit[6]uril: Potential Application in the
 Isolation of Heavy Lanthanides
;
_journal_name_full 'New J. Chem.'
_journal_paper_doi 10.1039/C5NJ00964B
_journal_year 2016
_chemical_formula_sum 'C42 H111 Ho N24 O51'
_chemical_formula_weight 1933.47
_space_group_crystal_system monoclinic
_space_group_IT_number 12
_space_group_name_Hall '-C 2y'
_space_group_name_H-M_alt 'C 1 2/m 1'
_symmetry_space_group_name_Hall '-C 2y'
_symmetry_space_group_name_H-M 'C 1 2/m 1'
_atom_sites_solution_hydrogens geom
_audit_creation_method SHELXL-2014/6
_audit_update_record
;
2015-10-08 deposited with the CCDC.
2016-01-19 downloaded from the CCDC.
;
_cell_angle_alpha 90
_cell_angle_beta 120.021(4)
_cell_angle_gamma 90
_cell_formula_units_Z 2
_cell_length_a 21.792(3)
_cell_length_b 12.2562(15)
_cell_length_c 16.386(2)
_cell_measurement_temperature 223(2)
_cell_volume 3789.3(9)
_computing_cell_refinement 'Bruker SMART'
_computing_data_collection 'Bruker SMART'
_computing_data_reduction 'Bruker SAINT'
_computing_molecular_graphics 'Bruker SHELXTL'
_computing_publication_material 'Bruker SHELXTL'
_computing_structure_refinement 'SHELXL-2014/6 (Sheldrick, 2014)'
_computing_structure_solution 'SHELXL-2014/6 (Sheldrick, 2014)'
_diffrn_ambient_temperature 223(2)
_diffrn_measured_fraction_theta_full 0.981
_diffrn_measured_fraction_theta_max 0.994
_diffrn_measurement_device_type 'CCD area detector'
_diffrn_measurement_method 'phi and omega scans'
_diffrn_radiation_type MoK\a
_diffrn_radiation_wavelength 0.71073
_diffrn_reflns_av_R_equivalents 0.0926
_diffrn_reflns_av_unetI/netI 0.1012
_diffrn_reflns_laue_measured_fraction_full 0.981
_diffrn_reflns_laue_measured_fraction_max 0.994
_diffrn_reflns_limit_h_max 26
_diffrn_reflns_limit_h_min -25
_diffrn_reflns_limit_k_max 14
_diffrn_reflns_limit_k_min -14
_diffrn_reflns_limit_l_max 17
_diffrn_reflns_limit_l_min -19
_diffrn_reflns_number 12977
_diffrn_reflns_point_group_measured_fraction_full 0.981
_diffrn_reflns_point_group_measured_fraction_max 0.994
_diffrn_reflns_theta_full 25.242
_diffrn_reflns_theta_max 25.095
_diffrn_reflns_theta_min 1.435
_diffrn_source 'fine-focus sealed tube'
_exptl_absorpt_coefficient_mu 1.171
_exptl_absorpt_correction_T_max 0.773
_exptl_absorpt_correction_T_min 0.711
_exptl_absorpt_correction_type multi-scan
_exptl_absorpt_process_details sadabs
_exptl_crystal_colour colourless
_exptl_crystal_density_diffrn 1.695
_exptl_crystal_density_method 'not measured'
_exptl_crystal_description block
_exptl_crystal_F_000 2012
_exptl_crystal_size_max 0.310
_exptl_crystal_size_mid 0.250
_exptl_crystal_size_min 0.220
_platon_squeeze_details
;
;
_refine_diff_density_max 0.833
_refine_diff_density_min -0.822
_refine_diff_density_rms 0.097
_refine_ls_extinction_method none
_refine_ls_goodness_of_fit_ref 1.009
_refine_ls_hydrogen_treatment constr
_refine_ls_matrix_type full
_refine_ls_number_parameters 248
_refine_ls_number_reflns 3533
_refine_ls_number_restraints 2
_refine_ls_restrained_S_all 1.017
_refine_ls_R_factor_all 0.0769
_refine_ls_R_factor_gt 0.0578
_refine_ls_shift/su_max 0.001
_refine_ls_shift/su_mean 0.000
_refine_ls_structure_factor_coef Fsqd
_refine_ls_weighting_details 'w=1/[\s^2^(Fo^2^)+(0.0701P)^2^] where P=(Fo^2^+2Fc^2^)/3'
_refine_ls_weighting_scheme calc
_refine_ls_wR_factor_gt 0.1346
_refine_ls_wR_factor_ref 0.1429
_reflns_Friedel_coverage 0.000
_reflns_number_gt 2655
_reflns_number_total 3533
_reflns_threshold_expression 'I > 2\s(I)'
_cod_data_source_file c5nj00964b2.cif
_cod_data_source_block Ho
_cod_original_cell_volume 3789.3(8)
_cod_database_code 7055328
_shelx_space_group_comment
;
The symmetry employed for this shelxl refinement is uniquely defined
by the following loop, which should always be used as a source of
symmetry information in preference to the above space-group names.
They are only intended as comments.
;
_shelx_estimated_absorpt_t_min 0.713
_shelx_estimated_absorpt_t_max 0.783
_shelxl_version_number 2014/6

loop_
_space_group_symop_operation_xyz
'x, y, z'
'-x, y, -z'
'x+1/2, y+1/2, z'
'-x+1/2, y+1/2, -z'
'-x, -y, -z'
'x, -y, z'
'-x+1/2, -y+1/2, -z'
'x+1/2, -y+1/2, z'

loop_
_atom_site_label
_atom_site_type_symbol
_atom_site_fract_x
_atom_site_fract_y
_atom_site_fract_z
_atom_site_U_iso_or_equiv
_atom_site_adp_type
_atom_site_occupancy
_atom_site_site_symmetry_order
_atom_site_calc_flag
_atom_site_refinement_flags_posn
_atom_site_refinement_flags_adp
_atom_site_refinement_flags_occupancy
O1W O 0.5784(5) -0.3500(7) 0.0373(8) 0.071(3) Uani 0.5 1 d . . P
O2W O 0.5142(7) -0.4290(8) 0.1414(8) 0.094(3) Uani 0.5 1 d . . P
O3W O 0.6098(5) -0.4283(9) 0.1100(11) 0.143(6) Uani 0.5 1 d . . P
O4W O 0.4678(8) -0.6471(9) 0.0610(11) 0.119(5) Uani 0.5 1 d . . P
Ho1 Ho 0.5000 -0.5000 0.0000 0.0422(2) Uani 1 4 d S T P
C1 C 0.6977(4) -0.1564(5) 0.0271(6) 0.0606(18) Uani 1 1 d . . .
C2 C 0.7323(4) 0.0000 -0.0175(7) 0.055(2) Uani 1 2 d S T P
C3 C 0.7666(4) 0.0000 0.0911(7) 0.056(2) Uani 1 2 d DS T P
C4 C 0.7566(4) -0.1443(6) 0.1978(5) 0.070(2) Uani 1 1 d . . .
H4A H 0.8076 -0.1336 0.2400 0.084 Uiso 1 1 calc R U .
H4B H 0.7478 -0.2231 0.1905 0.084 Uiso 1 1 calc R U .
C5 C 0.6673(3) -0.1540(5) 0.2463(5) 0.0540(16) Uani 1 1 d . . .
C6 C 0.7409(4) 0.0000 0.3004(6) 0.059(2) Uani 1 2 d DS T P
C7 C 0.6883(5) 0.0000 0.3403(6) 0.058(2) Uani 1 2 d S T P
C8 C 0.6019(4) -0.1454(6) 0.3327(6) 0.074(2) Uani 1 1 d . . .
H8A H 0.6238 -0.1347 0.4009 0.089 Uiso 1 1 calc R U .
H8B H 0.5980 -0.2241 0.3207 0.089 Uiso 1 1 calc R U .
C9 C 0.4731(4) -0.1548(5) 0.2227(5) 0.0639(18) Uani 1 1 d . . .
C10 C 0.5126(5) 0.0000 0.3187(6) 0.054(2) Uani 1 2 d S T P
C11 C 0.4300(5) 0.0000 0.2570(7) 0.057(2) Uani 1 2 d S T P
C12 C 0.3443(3) -0.1403(5) 0.1429(5) 0.0595(18) Uani 1 1 d . . .
H12A H 0.3151 -0.1232 0.1712 0.071 Uiso 1 1 calc R U .
H12B H 0.3471 -0.2199 0.1404 0.071 Uiso 1 1 calc R U .
C13 C 0.7855(7) 0.0000 -0.0434(10) 0.111(4) Uani 1 2 d S T P
H13A H 0.8125 -0.0672 -0.0223 0.167 Uiso 0.5 1 calc R U P
H13B H 0.7635 0.0055 -0.1114 0.167 Uiso 0.5 1 calc R U P
H13C H 0.8170 0.0617 -0.0142 0.167 Uiso 0.5 1 calc R U P
C14 C 0.7180(5) 0.0000 0.4364(6) 0.083(3) Uani 1 2 d S T P
H14A H 0.7452 -0.0664 0.4621 0.124 Uiso 0.5 1 calc R U P
H14B H 0.7491 0.0626 0.4627 0.124 Uiso 0.5 1 calc R U P
H14C H 0.6809 0.0038 0.4525 0.124 Uiso 0.5 1 calc R U P
C15 C 0.5383(6) 0.0000 0.4214(7) 0.100(4) Uani 1 2 d S T P
H15A H 0.5245 0.0676 0.4386 0.149 Uiso 0.5 1 calc R U P
H15B H 0.5177 -0.0612 0.4368 0.149 Uiso 0.5 1 calc R U P
H15C H 0.5895 -0.0064 0.4560 0.149 Uiso 0.5 1 calc R U P
N1 N 0.6910(3) -0.0991(4) -0.0479(4) 0.0570(14) Uani 1 1 d . . .
N2 N 0.7374(3) -0.0988(4) 0.1069(4) 0.0597(14) Uani 1 1 d . . .
N3 N 0.7194(3) -0.0986(4) 0.2420(4) 0.0576(14) Uani 1 1 d . . .
N4 N 0.6477(2) -0.0990(4) 0.3015(4) 0.0559(14) Uani 1 1 d . . .
N5 N 0.5311(3) -0.0987(4) 0.2869(4) 0.0579(14) Uani 1 1 d . . .
N6 N 0.4137(3) -0.0992(4) 0.2028(4) 0.0542(13) Uani 1 1 d . . .
O1 O 0.6735(3) -0.2491(4) 0.0223(4) 0.0874(16) Uani 1 1 d . . .
O2 O 0.6436(3) -0.2423(4) 0.2085(4) 0.0821(15) Uani 1 1 d . . .
O3 O 0.4741(3) -0.2443(4) 0.1916(5) 0.115(2) Uani 1 1 d . . .
O4 O 0.8440(5) 0.0000 0.1389(9) 0.205(6) Uani 1 2 d DS T P
H4 H 0.8580 0.0585 0.1283 0.308 Uiso 0.5 1 calc R U P
O5 O 0.8153(4) 0.0000 0.3753(8) 0.182(5) Uani 1 2 d DS T P
H5 H 0.8411 -0.0049 0.3517 0.273 Uiso 0.5 1 calc R U P
O6 O 0.3950(5) 0.0000 0.3102(7) 0.117(3) Uani 1 2 d S T P
H6 H 0.3515 0.0000 0.2739 0.176 Uiso 1 2 calc R U P

loop_
_atom_site_aniso_label
_atom_site_aniso_U_11
_atom_site_aniso_U_22
_atom_site_aniso_U_33
_atom_site_aniso_U_23
_atom_site_aniso_U_13
_atom_site_aniso_U_12
O1W 0.068(6) 0.033(5) 0.102(8) 0.004(5) 0.034(6) -0.011(4)
O2W 0.160(10) 0.050(6) 0.120(9) -0.001(6) 0.106(8) 0.007(7)
O3W 0.056(6) 0.049(6) 0.234(15) -0.001(9) 0.004(8) -0.007(5)
O4W 0.199(14) 0.059(8) 0.132(12) 0.007(8) 0.108(11) -0.036(8)
Ho1 0.0495(3) 0.0230(3) 0.0590(4) 0.000 0.0307(3) 0.000
C1 0.075(4) 0.037(4) 0.086(5) 0.011(4) 0.053(4) 0.015(3)
C2 0.050(5) 0.051(6) 0.088(7) 0.000 0.052(5) 0.000
C3 0.045(5) 0.046(6) 0.077(7) 0.000 0.030(5) 0.000
C4 0.091(5) 0.048(4) 0.090(6) 0.016(4) 0.059(4) 0.030(4)
C5 0.058(4) 0.032(4) 0.062(4) 0.003(3) 0.022(3) 0.005(3)
C6 0.047(5) 0.051(6) 0.067(6) 0.000 0.019(5) 0.000
C7 0.060(5) 0.051(6) 0.056(6) 0.000 0.025(5) 0.000
C8 0.080(5) 0.048(4) 0.110(6) 0.028(4) 0.060(5) 0.009(4)
C9 0.073(4) 0.034(4) 0.099(6) -0.004(4) 0.054(4) -0.009(3)
C10 0.073(6) 0.044(5) 0.058(6) 0.000 0.043(5) 0.000
C11 0.078(6) 0.042(5) 0.080(7) 0.000 0.062(6) 0.000
C12 0.071(4) 0.028(3) 0.087(5) 0.000(3) 0.046(4) -0.008(3)
C13 0.128(11) 0.096(10) 0.143(12) 0.000 0.093(10) 0.000
C14 0.076(7) 0.126(10) 0.038(6) 0.000 0.022(5) 0.000
C15 0.101(8) 0.150(13) 0.050(7) 0.000 0.039(6) 0.000
N1 0.070(3) 0.035(3) 0.078(4) 0.000(3) 0.046(3) 0.002(3)
N2 0.079(4) 0.035(3) 0.074(4) 0.003(3) 0.044(3) 0.006(3)
N3 0.063(3) 0.038(3) 0.078(4) 0.002(3) 0.039(3) 0.004(3)
N4 0.055(3) 0.034(3) 0.080(4) 0.005(3) 0.034(3) -0.001(2)
N5 0.064(3) 0.031(3) 0.093(4) 0.007(3) 0.051(3) 0.002(2)
N6 0.067(3) 0.030(3) 0.078(4) -0.001(3) 0.045(3) 0.002(2)
O1 0.138(5) 0.028(3) 0.111(4) 0.002(3) 0.075(4) -0.006(3)
O2 0.098(4) 0.043(3) 0.100(4) -0.019(3) 0.045(3) -0.016(3)
O3 0.095(4) 0.048(3) 0.213(7) -0.050(4) 0.085(4) -0.006(3)
O4 0.117(9) 0.280(18) 0.207(13) 0.000 0.073(9) 0.000
O5 0.084(7) 0.212(13) 0.207(12) 0.000 0.040(7) 0.000
O6 0.125(7) 0.115(7) 0.154(8) 0.000 0.101(7) 0.000

loop_
_atom_type_symbol
_atom_type_description
_atom_type_scat_dispersion_real
_atom_type_scat_dispersion_imag
_atom_type_scat_source
C C 0.0033 0.0016 'International Tables Vol C Tables 4.2.6.8 and 6.1.1.4'
H H 0.0000 0.0000 'International Tables Vol C Tables 4.2.6.8 and 6.1.1.4'
N N 0.0061 0.0033 'International Tables Vol C Tables 4.2.6.8 and 6.1.1.4'
O O 0.0106 0.0060 'International Tables Vol C Tables 4.2.6.8 and 6.1.1.4'
Ho Ho -0.2175 4.6783 'International Tables Vol C Tables 4.2.6.8 and 6.1.1.4'

loop_
_geom_angle_atom_site_label_1
_geom_angle_atom_site_label_2
_geom_angle_atom_site_label_3
_geom_angle
_geom_angle_site_symmetry_1
_geom_angle_site_symmetry_3
O4W O1W O3W 135.7(10) 5_645 .
O4W O1W Ho1 71.1(5) 5_645 .
O3W O1W Ho1 70.9(5) . .
O4W O2W O2W 128.0(6) 6_545 6_545
O4W O2W Ho1 70.6(6) 6_545 .
O2W O2W Ho1 68.2(3) 6_545 .
O1W O3W O3W 132.8(6) . 6_545
O1W O3W Ho1 74.1(6) . .
O3W O3W Ho1 67.8(3) 6_545 .
O1W O4W O2W 142.5(10) 5_645 6_545
O1W O4W Ho1 74.1(6) 5_645 .
O2W O4W Ho1 71.6(5) 6_545 .
O3W Ho1 O3W 180.0 . 5_645
O3W Ho1 O3W 44.3(5) . 6_545
O3W Ho1 O3W 135.7(5) 5_645 6_545
O3W Ho1 O3W 135.7(5) . 2_655
O3W Ho1 O3W 44.3(5) 5_645 2_655
O3W Ho1 O3W 180.0(5) 6_545 2_655
O3W Ho1 O4W 77.9(5) . 6_545
O3W Ho1 O4W 102.1(5) 5_645 6_545
O3W Ho1 O4W 111.9(5) 6_545 6_545
O3W Ho1 O4W 68.1(5) 2_655 6_545
O3W Ho1 O4W 102.1(5) . 2_655
O3W Ho1 O4W 77.9(5) 5_645 2_655
O3W Ho1 O4W 68.1(5) 6_545 2_655
O3W Ho1 O4W 111.9(5) 2_655 2_655
O4W Ho1 O4W 180.0(6) 6_545 2_655
O3W Ho1 O4W 68.1(5) . 5_645
O3W Ho1 O4W 111.9(5) 5_645 5_645
O3W Ho1 O4W 102.1(5) 6_545 5_645
O3W Ho1 O4W 77.9(5) 2_655 5_645
O4W Ho1 O4W 78.8(7) 6_545 5_645
O4W Ho1 O4W 101.2(7) 2_655 5_645
O3W Ho1 O4W 111.9(5) . .
O3W Ho1 O4W 68.1(5) 5_645 .
O3W Ho1 O4W 77.9(5) 6_545 .
O3W Ho1 O4W 102.1(5) 2_655 .
O4W Ho1 O4W 101.2(7) 6_545 .
O4W Ho1 O4W 78.8(7) 2_655 .
O4W Ho1 O4W 180.0 5_645 .
O3W Ho1 O2W 61.2(5) . .
O3W Ho1 O2W 118.8(5) 5_645 .
O3W Ho1 O2W 78.4(5) 6_545 .
O3W Ho1 O2W 101.6(5) 2_655 .
O4W Ho1 O2W 37.8(4) 6_545 .
O4W Ho1 O2W 142.2(4) 2_655 .
O4W Ho1 O2W 102.5(5) 5_645 .
O4W Ho1 O2W 77.5(5) . .
O3W Ho1 O2W 118.8(5) . 5_645
O3W Ho1 O2W 61.2(5) 5_645 5_645
O3W Ho1 O2W 101.6(5) 6_545 5_645
O3W Ho1 O2W 78.4(5) 2_655 5_645
O4W Ho1 O2W 142.2(4) 6_545 5_645
O4W Ho1 O2W 37.8(4) 2_655 5_645
O4W Ho1 O2W 77.5(5) 5_645 5_645
O4W Ho1 O2W 102.5(5) . 5_645
O2W Ho1 O2W 180.0 . 5_645
O3W Ho1 O2W 78.4(5) . 6_545
O3W Ho1 O2W 101.6(5) 5_645 6_545
O3W Ho1 O2W 61.2(5) 6_545 6_545
O3W Ho1 O2W 118.8(5) 2_655 6_545
O4W Ho1 O2W 77.5(5) 6_545 6_545
O4W Ho1 O2W 102.5(5) 2_655 6_545
O4W Ho1 O2W 142.2(4) 5_645 6_545
O4W Ho1 O2W 37.8(4) . 6_545
O2W Ho1 O2W 43.5(5) . 6_545
O2W Ho1 O2W 136.5(5) 5_645 6_545
O3W Ho1 O2W 101.6(5) . 2_655
O3W Ho1 O2W 78.4(5) 5_645 2_655
O3W Ho1 O2W 118.8(5) 6_545 2_655
O3W Ho1 O2W 61.2(5) 2_655 2_655
O4W Ho1 O2W 102.5(4) 6_545 2_655
O4W Ho1 O2W 77.5(5) 2_655 2_655
O4W Ho1 O2W 37.8(4) 5_645 2_655
O4W Ho1 O2W 142.2(4) . 2_655
O2W Ho1 O2W 136.5(5) . 2_655
O2W Ho1 O2W 43.5(5) 5_645 2_655
O2W Ho1 O2W 180.0(7) 6_545 2_655
O1 C1 N2 126.0(7) . .
O1 C1 N1 124.5(7) . .
N2 C1 N1 109.4(6) . .
C13 C2 N1 111.0(5) . 6
C13 C2 N1 111.0(5) . .
N1 C2 N1 114.5(7) 6 .
C13 C2 C3 110.4(9) . .
N1 C2 C3 104.8(5) 6 .
N1 C2 C3 104.8(5) . .
N2 C3 N2 113.3(7) . 6
N2 C3 C2 101.7(5) . .
N2 C3 C2 101.7(5) 6 .
N2 C3 O4 113.3(5) . .
N2 C3 O4 113.3(5) 6 .
C2 C3 O4 112.3(8) . .
N2 C4 N3 115.1(5) . .
N2 C4 H4A 108.5 . .
N3 C4 H4A 108.5 . .
N2 C4 H4B 108.5 . .
N3 C4 H4B 108.5 . .
H4A C4 H4B 107.5 . .
O2 C5 N3 124.7(7) . .
O2 C5 N4 125.6(6) . .
N3 C5 N4 109.7(5) . .
N3 C6 N3 111.2(7) 6 .
N3 C6 O5 114.0(5) 6 .
N3 C6 O5 114.0(5) . .
N3 C6 C7 102.0(5) 6 .
N3 C6 C7 102.0(5) . .
O5 C6 C7 112.4(9) . .
C14 C7 N4 109.8(5) . 6
C14 C7 N4 109.8(5) . .
N4 C7 N4 113.9(7) 6 .
C14 C7 C6 116.9(8) . .
N4 C7 C6 103.3(5) 6 .
N4 C7 C6 103.3(5) . .
N4 C8 N5 113.9(5) . .
N4 C8 H8A 108.8 . .
N5 C8 H8A 108.8 . .
N4 C8 H8B 108.8 . .
N5 C8 H8B 108.8 . .
H8A C8 H8B 107.7 . .
O3 C9 N6 124.7(7) . .
O3 C9 N5 125.3(7) . .
N6 C9 N5 109.8(6) . .
N5 C10 N5 112.8(7) . 6
N5 C10 C15 113.1(5) . .
N5 C10 C15 113.1(5) 6 .
N5 C10 C11 101.8(5) . .
N5 C10 C11 101.8(5) 6 .
C15 C10 C11 113.1(8) . .
O6 C11 N6 109.7(5) . .
O6 C11 N6 109.7(5) . 6
N6 C11 N6 114.9(8) . 6
O6 C11 C10 113.7(8) . .
N6 C11 C10 104.4(5) . .
N6 C11 C10 104.4(5) 6 .
N6 C12 N1 115.5(5) . 2_655
N6 C12 H12A 108.4 . .
N1 C12 H12A 108.4 2_655 .
N6 C12 H12B 108.4 . .
N1 C12 H12B 108.4 2_655 .
H12A C12 H12B 107.5 . .
C2 C13 H13A 109.5 . .
C2 C13 H13B 109.5 . .
H13A C13 H13B 109.5 . .
C2 C13 H13C 109.5 . .
H13A C13 H13C 109.5 . .
H13B C13 H13C 109.5 . .
C7 C14 H14A 109.5 . .
C7 C14 H14B 109.5 . .
H14A C14 H14B 109.5 . .
C7 C14 H14C 109.5 . .
H14A C14 H14C 109.5 . .
H14B C14 H14C 109.5 . .
C10 C15 H15A 109.5 . .
C10 C15 H15B 109.5 . .
H15A C15 H15B 109.5 . .
C10 C15 H15C 109.5 . .
H15A C15 H15C 109.5 . .
H15B C15 H15C 109.5 . .
C1 N1 C12 123.7(5) . 2_655
C1 N1 C2 110.9(6) . .
C12 N1 C2 124.9(6) 2_655 .
C1 N2 C3 113.0(6) . .
C1 N2 C4 120.7(6) . .
C3 N2 C4 125.5(6) . .
C5 N3 C4 121.9(6) . .
C5 N3 C6 112.5(6) . .
C4 N3 C6 124.8(6) . .
C5 N4 C8 122.9(5) . .
C5 N4 C7 112.4(6) . .
C8 N4 C7 123.6(6) . .
C9 N5 C10 112.5(6) . .
C9 N5 C8 122.4(5) . .
C10 N5 C8 123.8(6) . .
C9 N6 C12 123.2(5) . .
C9 N6 C11 111.4(6) . .
C12 N6 C11 125.0(6) . .
C3 O4 H4 109.5 . .
C6 O5 H5 109.5 . .
C11 O6 H6 109.5 . .

loop_
_geom_bond_atom_site_label_1
_geom_bond_atom_site_label_2
_geom_bond_distance
_geom_bond_site_symmetry_2
O1W O4W 1.409(16) 5_645
O1W O3W 1.411(16) .
O1W Ho1 2.372(8) .
O2W O4W 1.516(17) 6_545
O2W O2W 1.74(2) 6_545
O2W Ho1 2.346(10) .
O3W O3W 1.76(2) 6_545
O3W Ho1 2.331(10) .
O4W O1W 1.409(16) 5_645
O4W O2W 1.516(17) 6_545
O4W Ho1 2.333(10) .
Ho1 O3W 2.331(10) 5_645
Ho1 O3W 2.331(10) 6_545
Ho1 O3W 2.331(10) 2_655
Ho1 O4W 2.333(10) 6_545
Ho1 O4W 2.333(10) 2_655
Ho1 O4W 2.333(10) 5_645
Ho1 O2W 2.346(10) 5_645
Ho1 O2W 2.346(10) 6_545
Ho1 O2W 2.346(10) 2_655
C1 O1 1.238(8) .
C1 N2 1.351(9) .
C1 N1 1.359(8) .
C2 C13 1.420(13) .
C2 N1 1.444(7) 6
C2 N1 1.444(7) .
C2 C3 1.548(13) .
C3 N2 1.449(7) .
C3 N2 1.449(7) 6
C3 O4 1.463(8) .
C4 N2 1.442(8) .
C4 N3 1.444(8) .
C4 H4A 0.9800 .
C4 H4B 0.9800 .
C5 O2 1.224(7) .
C5 N3 1.354(8) .
C5 N4 1.358(8) .
C6 N3 1.465(7) 6
C6 N3 1.465(7) .
C6 O5 1.464(8) .
C6 C7 1.580(13) .
C7 C14 1.371(12) .
C7 N4 1.448(7) 6
C7 N4 1.448(7) .
C8 N4 1.445(8) .
C8 N5 1.453(8) .
C8 H8A 0.9800 .
C8 H8B 0.9800 .
C9 O3 1.214(8) .
C9 N6 1.352(8) .
C9 N5 1.359(8) .
C10 N5 1.452(7) .
C10 N5 1.452(7) 6
C10 C15 1.484(13) .
C10 C11 1.562(12) .
C11 O6 1.416(11) .
C11 N6 1.442(7) .
C11 N6 1.442(7) 6
C12 N6 1.420(7) .
C12 N1 1.440(8) 2_655
C12 H12A 0.9800 .
C12 H12B 0.9800 .
C13 H13A 0.9700 .
C13 H13B 0.9700 .
C13 H13C 0.9700 .
C14 H14A 0.9700 .
C14 H14B 0.9700 .
C14 H14C 0.9700 .
C15 H15A 0.9700 .
C15 H15B 0.9700 .
C15 H15C 0.9700 .
N1 C12 1.440(8) 2_655
O4 H4 0.8300 .
O5 H5 0.8300 .
O6 H6 0.8300 .

loop_
_platon_squeeze_void_nr
_platon_squeeze_void_average_x
_platon_squeeze_void_average_y
_platon_squeeze_void_average_z
_platon_squeeze_void_volume
_platon_squeeze_void_count_electrons
_platon_squeeze_void_content
1 0.500 0.000 0.000 114 33 ' '
2 0.291 -0.020 0.500 1135 439 ' '
3 0.000 0.500 0.000 114 33 ' '
